data_7224331
loop_
_publ_author_name
'Suhonen, Aku'
'Kortelainen, Minna'
'Nauha, Elisa'
'Yliniemel\"a-Sipari, Sanna'
'Pihko, Petri M.'
'Nissinen, Maija'

_publ_section_title
;
 Conformational properties and folding analysis of a series of seven
 oligoamide foldamers
;
_journal_issue 11
_journal_name_full CrystEngComm
_journal_page_first 2005
_journal_paper_doi 10.1039/C5CE02458G
_journal_volume 18
_journal_year 2016
_chemical_formula_moiety 'C34 H24 N6 O4, C4 H8 O'
_chemical_formula_sum 'C38 H32 N6 O5'
_chemical_formula_weight 652.70
_chemical_name_systematic
; 
 ? 
;
_space_group_IT_number 14
_symmetry_cell_setting monoclinic
_symmetry_space_group_name_Hall '-P 2yn'
_symmetry_space_group_name_H-M 'P 1 21/n 1'
_atom_sites_solution_hydrogens geom
_atom_sites_solution_primary direct
_atom_sites_solution_secondary difmap
_audit_creation_method SHELXL-97
_audit_update_record
;
2015-11-12 deposited with the CCDC.
2016-02-12 downloaded from the CCDC.
;
_cell_angle_alpha 90.00
_cell_angle_beta 98.246(2)
_cell_angle_gamma 90.00
_cell_formula_units_Z 4
_cell_length_a 12.2684(4)
_cell_length_b 20.2242(7)
_cell_length_c 13.8112(5)
_cell_measurement_temperature 173(2)
_cell_volume 3391.4(2)
_computing_structure_refinement 'SHELXL-97 (Sheldrick, 1997)'
_computing_structure_solution 'SHELXS-97 (Sheldrick, 1990)'
_diffrn_ambient_temperature 173(2)
_diffrn_measured_fraction_theta_full 0.962
_diffrn_measured_fraction_theta_max 0.962
_diffrn_measurement_device_type 'KappaCCD, Cu, APEX II'
_diffrn_radiation_monochromator graphite
_diffrn_radiation_source 'fine-focus sealed tube'
_diffrn_radiation_type CuK\a
_diffrn_radiation_wavelength 1.54178
_diffrn_reflns_av_R_equivalents 0.0653
_diffrn_reflns_av_sigmaI/netI 0.0700
_diffrn_reflns_limit_h_max 14
_diffrn_reflns_limit_h_min -14
_diffrn_reflns_limit_k_max 23
_diffrn_reflns_limit_k_min -23
_diffrn_reflns_limit_l_max 16
_diffrn_reflns_limit_l_min -16
_diffrn_reflns_number 10320
_diffrn_reflns_theta_full 67.00
_diffrn_reflns_theta_max 67.00
_diffrn_reflns_theta_min 3.90
_exptl_absorpt_coefficient_mu 0.707
_exptl_absorpt_correction_T_max 0.9199
_exptl_absorpt_correction_T_min 0.8600
_exptl_absorpt_correction_type multi-scan
_exptl_absorpt_process_details
;
Denzo (otwinowski, Borek, Majewski & Minor, 2003) 
;
_exptl_crystal_colour colorless
_exptl_crystal_density_diffrn 1.278
_exptl_crystal_density_method 'not measured'
_exptl_crystal_description block
_exptl_crystal_F_000 1368
_exptl_crystal_size_max 0.22
_exptl_crystal_size_mid 0.22
_exptl_crystal_size_min 0.12
_refine_diff_density_max 0.841
_refine_diff_density_min -0.447
_refine_diff_density_rms 0.065
_refine_ls_extinction_method none
_refine_ls_goodness_of_fit_ref 1.031
_refine_ls_hydrogen_treatment mixed
_refine_ls_matrix_type full
_refine_ls_number_parameters 429
_refine_ls_number_reflns 5819
_refine_ls_number_restraints 4
_refine_ls_restrained_S_all 1.031
_refine_ls_R_factor_all 0.1238
_refine_ls_R_factor_gt 0.0830
_refine_ls_shift/su_max 0.000
_refine_ls_shift/su_mean 0.000
_refine_ls_structure_factor_coef Fsqd
_refine_ls_weighting_details 'calc w=1/[\s^2^(Fo^2^)+(0.1058P)^2^+4.3995P] where P=(Fo^2^+2Fc^2^)/3'
_refine_ls_weighting_scheme calc
_refine_ls_wR_factor_gt 0.2100
_refine_ls_wR_factor_ref 0.2409
_reflns_number_gt 3786
_reflns_number_total 5819
_reflns_threshold_expression >2sigma(I)
_cod_data_source_file c5ce02458g2.cif
_cod_data_source_block 7-THF-S1
_cod_depositor_comments 'Adding full bibliography for 7224320--7224336.cif.'
_cod_original_sg_symbol_H-M P21/n
_cod_database_code 7224331

loop_
_symmetry_equiv_pos_as_xyz
'x, y, z'
'-x+1/2, y+1/2, -z+1/2'
'-x, -y, -z'
'x-1/2, -y-1/2, z-1/2'

loop_
_atom_site_label
_atom_site_type_symbol
_atom_site_fract_x
_atom_site_fract_y
_atom_site_fract_z
_atom_site_U_iso_or_equiv
_atom_site_adp_type
_atom_site_occupancy
_atom_site_symmetry_multiplicity
_atom_site_calc_flag
_atom_site_refinement_flags
O1 O 0.3294(3) 0.60711(16) 0.8641(2) 0.0568(8) Uani 1 1 d .
O2 O 0.2209(3) 0.78435(15) 0.6188(2) 0.0559(8) Uani 1 1 d .
O3 O -0.0174(2) 1.06743(13) 0.79513(18) 0.0411(7) Uani 1 1 d .
O4 O 0.2775(2) 0.91736(14) 0.95486(19) 0.0443(7) Uani 1 1 d .
N1 N 0.3031(3) 0.69178(17) 0.7553(2) 0.0433(8) Uani 1 1 d D
H1N H 0.256(3) 0.710(2) 0.709(2) 0.052 Uiso 1 1 d D
N2 N 0.2818(3) 0.83354(17) 0.7652(2) 0.0418(8) Uani 1 1 d D
H2N H 0.267(3) 0.8678(16) 0.803(3) 0.050 Uiso 1 1 d D
N3 N 0.1283(3) 1.01205(17) 0.8792(2) 0.0397(8) Uani 1 1 d D
H3N H 0.171(3) 0.9765(15) 0.880(3) 0.048 Uiso 1 1 d D
N4 N 0.1665(3) 0.94538(17) 1.0669(2) 0.0406(8) Uani 1 1 d D
H4N H 0.135(3) 0.931(2) 1.118(2) 0.049 Uiso 1 1 d D
N5 N 0.1270(3) 0.92549(16) 0.7339(2) 0.0385(8) Uani 1 1 d .
N6 N 0.1757(5) 0.5712(3) 1.1201(4) 0.0899(16) Uani 1 1 d .
C1 C 0.1224(4) 0.6169(2) 0.6481(3) 0.0517(11) Uani 1 1 d .
H1 H 0.1502 0.6526 0.6143 0.062 Uiso 1 1 calc R
C2 C 0.0300(4) 0.5827(3) 0.6056(4) 0.0616(13) Uani 1 1 d .
H2 H -0.0044 0.5945 0.5419 0.074 Uiso 1 1 calc R
C3 C -0.0125(4) 0.5315(3) 0.6545(4) 0.0685(14) Uani 1 1 d .
H3 H -0.0757 0.5081 0.6249 0.082 Uiso 1 1 calc R
C4 C 0.0380(4) 0.5148(2) 0.7474(4) 0.0673(14) Uani 1 1 d .
H4 H 0.0080 0.4804 0.7822 0.081 Uiso 1 1 calc R
C5 C 0.1315(4) 0.5477(2) 0.7902(4) 0.0584(12) Uani 1 1 d .
H5 H 0.1662 0.5352 0.8535 0.070 Uiso 1 1 calc R
C6 C 0.1743(3) 0.5988(2) 0.7406(3) 0.0445(10) Uani 1 1 d .
C7 C 0.2757(4) 0.6325(2) 0.7926(3) 0.0446(10) Uani 1 1 d .
C8 C 0.3936(3) 0.7311(2) 0.7938(3) 0.0410(9) Uani 1 1 d .
C9 C 0.4950(3) 0.7037(2) 0.8316(3) 0.0451(10) Uani 1 1 d .
H9 H 0.5047 0.6571 0.8284 0.054 Uiso 1 1 calc R
C10 C 0.5811(4) 0.7421(2) 0.8732(3) 0.0507(11) Uani 1 1 d .
H10 H 0.6490 0.7221 0.8994 0.061 Uiso 1 1 calc R
C11 C 0.5692(4) 0.8106(2) 0.8773(3) 0.0521(11) Uani 1 1 d .
H11 H 0.6283 0.8374 0.9070 0.063 Uiso 1 1 calc R
C12 C 0.4705(4) 0.8388(2) 0.8376(3) 0.0482(10) Uani 1 1 d .
H12 H 0.4625 0.8856 0.8389 0.058 Uiso 1 1 calc R
C13 C 0.3822(3) 0.8001(2) 0.7956(3) 0.0402(9) Uani 1 1 d .
C14 C 0.2142(4) 0.8274(2) 0.6802(3) 0.0443(10) Uani 1 1 d .
C15 C 0.1260(3) 0.87980(19) 0.6641(3) 0.0394(9) Uani 1 1 d .
C16 C 0.0498(4) 0.8798(2) 0.5799(3) 0.0469(10) Uani 1 1 d .
H16 H 0.0513 0.8464 0.5318 0.056 Uiso 1 1 calc R
C17 C -0.0281(4) 0.9290(2) 0.5672(3) 0.0469(10) Uani 1 1 d .
H17 H -0.0815 0.9300 0.5101 0.056 Uiso 1 1 calc R
C18 C -0.0279(3) 0.9770(2) 0.6383(3) 0.0427(10) Uani 1 1 d .
H18 H -0.0802 1.0119 0.6308 0.051 Uiso 1 1 calc R
C19 C 0.0506(3) 0.97308(18) 0.7210(3) 0.0355(9) Uani 1 1 d .
C20 C 0.0515(3) 1.02252(19) 0.8019(3) 0.0360(9) Uani 1 1 d .
C21 C 0.1421(3) 1.04832(19) 0.9677(3) 0.0371(9) Uani 1 1 d .
C22 C 0.1331(3) 1.1172(2) 0.9665(3) 0.0419(9) Uani 1 1 d .
H22 H 0.1211 1.1399 0.9057 0.050 Uiso 1 1 calc R
C23 C 0.1413(4) 1.1526(2) 1.0524(3) 0.0486(11) Uani 1 1 d .
H23 H 0.1328 1.1992 1.0508 0.058 Uiso 1 1 calc R
C24 C 0.1618(4) 1.1200(2) 1.1408(3) 0.0502(11) Uani 1 1 d .
H24 H 0.1675 1.1443 1.2002 0.060 Uiso 1 1 calc R
C25 C 0.1743(3) 1.0522(2) 1.1434(3) 0.0433(10) Uani 1 1 d .
H25 H 0.1898 1.0301 1.2046 0.052 Uiso 1 1 calc R
C26 C 0.1644(3) 1.01577(19) 1.0570(3) 0.0371(9) Uani 1 1 d .
C27 C 0.2215(3) 0.9012(2) 1.0187(3) 0.0383(9) Uani 1 1 d .
C28 C 0.2110(3) 0.8296(2) 1.0465(3) 0.0399(9) Uani 1 1 d .
C29 C 0.2839(4) 0.7852(2) 1.0153(3) 0.0513(11) Uani 1 1 d .
H29 H 0.3402 0.8007 0.9805 0.062 Uiso 1 1 calc R
C30 C 0.2758(4) 0.7183(2) 1.0343(3) 0.0565(12) Uani 1 1 d .
H30 H 0.3259 0.6879 1.0122 0.068 Uiso 1 1 calc R
C31 C 0.1940(4) 0.6960(2) 1.0859(3) 0.0487(11) Uani 1 1 d .
C32 C 0.1223(4) 0.7397(2) 1.1188(3) 0.0544(11) Uani 1 1 d .
H32 H 0.0671 0.7240 1.1548 0.065 Uiso 1 1 calc R
C33 C 0.1300(4) 0.8066(2) 1.0995(3) 0.0487(11) Uani 1 1 d .
H33 H 0.0802 0.8368 1.1224 0.058 Uiso 1 1 calc R
C34 C 0.1830(5) 0.6267(3) 1.1044(4) 0.0655(14) Uani 1 1 d .
O100 O 0.0743(10) 0.3308(6) 1.0699(9) 0.250(5) Uiso 1 1 d .
C100 C 0.1305(9) 0.3336(5) 1.1799(7) 0.147(3) Uiso 1 1 d .
H10A H 0.0771 0.3442 1.2250 0.177 Uiso 1 1 calc R
H10B H 0.1696 0.2920 1.2008 0.177 Uiso 1 1 calc R
C101 C 0.2087(6) 0.3895(4) 1.1710(6) 0.107(2) Uiso 1 1 d .
H11A H 0.1819 0.4294 1.2019 0.128 Uiso 1 1 calc R
H11B H 0.2817 0.3780 1.2074 0.128 Uiso 1 1 calc R
C102 C 0.2209(11) 0.4047(6) 1.0730(9) 0.181(5) Uiso 1 1 d .
H12A H 0.2350 0.4523 1.0640 0.218 Uiso 1 1 calc R
H12B H 0.2799 0.3782 1.0498 0.218 Uiso 1 1 calc R
C103 C 0.1149(14) 0.3856(8) 1.0270(11) 0.225(6) Uiso 1 1 d .
H13A H 0.0633 0.4230 1.0298 0.270 Uiso 1 1 calc R
H13B H 0.1183 0.3759 0.9573 0.270 Uiso 1 1 calc R

loop_
_atom_site_aniso_label
_atom_site_aniso_U_11
_atom_site_aniso_U_22
_atom_site_aniso_U_33
_atom_site_aniso_U_23
_atom_site_aniso_U_13
_atom_site_aniso_U_12
O1 0.062(2) 0.056(2) 0.0501(17) 0.0127(15) -0.0004(15) 0.0037(16)
O2 0.084(2) 0.0428(18) 0.0394(15) -0.0081(13) 0.0039(15) 0.0164(16)
O3 0.0430(16) 0.0367(15) 0.0440(15) 0.0036(12) 0.0074(12) 0.0076(13)
O4 0.0436(16) 0.0476(17) 0.0431(15) 0.0075(13) 0.0110(12) 0.0089(13)
N1 0.048(2) 0.040(2) 0.0399(18) 0.0019(15) 0.0011(15) 0.0065(16)
N2 0.050(2) 0.0352(19) 0.0408(18) -0.0052(14) 0.0077(15) 0.0109(16)
N3 0.0415(19) 0.0376(19) 0.0396(17) -0.0018(15) 0.0041(15) 0.0078(15)
N4 0.048(2) 0.0378(19) 0.0375(18) 0.0010(14) 0.0094(15) 0.0015(16)
N5 0.0441(19) 0.0335(18) 0.0375(17) 0.0008(14) 0.0044(14) 0.0029(15)
N6 0.107(4) 0.057(3) 0.106(4) 0.009(3) 0.015(3) 0.002(3)
C1 0.049(3) 0.047(3) 0.059(3) 0.001(2) 0.007(2) 0.001(2)
C2 0.056(3) 0.058(3) 0.067(3) 0.000(2) -0.002(2) -0.006(2)
C3 0.057(3) 0.051(3) 0.097(4) -0.011(3) 0.007(3) -0.006(3)
C4 0.076(3) 0.043(3) 0.084(4) 0.003(3) 0.015(3) -0.011(3)
C5 0.073(3) 0.040(3) 0.061(3) 0.002(2) 0.009(2) 0.003(2)
C6 0.048(2) 0.037(2) 0.049(2) 0.0014(18) 0.0103(19) 0.0056(19)
C7 0.053(3) 0.039(2) 0.044(2) 0.0026(19) 0.0143(19) 0.006(2)
C8 0.047(2) 0.038(2) 0.040(2) -0.0037(17) 0.0104(17) 0.0059(19)
C9 0.048(3) 0.039(2) 0.050(2) -0.0018(19) 0.0151(19) 0.011(2)
C10 0.041(2) 0.056(3) 0.056(3) 0.000(2) 0.0098(19) 0.010(2)
C11 0.046(3) 0.054(3) 0.057(3) -0.002(2) 0.009(2) -0.001(2)
C12 0.054(3) 0.042(2) 0.051(2) 0.0003(19) 0.015(2) 0.003(2)
C13 0.041(2) 0.042(2) 0.039(2) -0.0003(17) 0.0098(17) 0.0069(19)
C14 0.058(3) 0.037(2) 0.038(2) -0.0007(18) 0.0074(19) 0.003(2)
C15 0.050(2) 0.033(2) 0.036(2) -0.0005(16) 0.0063(17) 0.0000(18)
C16 0.061(3) 0.040(2) 0.038(2) -0.0043(18) 0.0014(19) 0.002(2)
C17 0.048(2) 0.046(3) 0.043(2) 0.0010(19) -0.0044(18) -0.006(2)
C18 0.042(2) 0.039(2) 0.045(2) 0.0048(18) 0.0022(18) 0.0007(19)
C19 0.040(2) 0.029(2) 0.038(2) 0.0045(16) 0.0067(16) 0.0023(17)
C20 0.039(2) 0.033(2) 0.038(2) 0.0042(16) 0.0107(16) 0.0008(18)
C21 0.034(2) 0.038(2) 0.040(2) -0.0037(17) 0.0076(16) 0.0028(17)
C22 0.043(2) 0.036(2) 0.048(2) 0.0018(18) 0.0095(18) -0.0008(18)
C23 0.051(3) 0.037(2) 0.058(3) -0.004(2) 0.008(2) -0.004(2)
C24 0.056(3) 0.047(3) 0.047(2) -0.013(2) 0.005(2) -0.006(2)
C25 0.045(2) 0.043(2) 0.042(2) -0.0035(18) 0.0066(18) -0.0029(19)
C26 0.036(2) 0.033(2) 0.043(2) -0.0005(17) 0.0074(16) 0.0015(17)
C27 0.039(2) 0.039(2) 0.036(2) -0.0014(17) 0.0023(17) 0.0044(18)
C28 0.043(2) 0.038(2) 0.038(2) 0.0004(17) 0.0039(17) 0.0061(18)
C29 0.060(3) 0.049(3) 0.049(2) 0.011(2) 0.020(2) 0.013(2)
C30 0.073(3) 0.043(3) 0.057(3) 0.004(2) 0.023(2) 0.019(2)
C31 0.061(3) 0.037(2) 0.048(2) -0.0006(19) 0.006(2) 0.005(2)
C32 0.058(3) 0.045(3) 0.063(3) -0.003(2) 0.017(2) -0.002(2)
C33 0.049(3) 0.040(2) 0.060(3) -0.005(2) 0.015(2) 0.004(2)
C34 0.077(4) 0.048(3) 0.071(3) 0.007(3) 0.008(3) 0.005(3)

loop_
_atom_type_symbol
_atom_type_description
_atom_type_scat_dispersion_real
_atom_type_scat_dispersion_imag
_atom_type_scat_source
C C 0.0181 0.0091 'International Tables Vol C Tables 4.2.6.8 and 6.1.1.4'
H H 0.0000 0.0000 'International Tables Vol C Tables 4.2.6.8 and 6.1.1.4'
N N 0.0311 0.0180 'International Tables Vol C Tables 4.2.6.8 and 6.1.1.4'
O O 0.0492 0.0322 'International Tables Vol C Tables 4.2.6.8 and 6.1.1.4'

loop_
_geom_angle_atom_site_label_1
_geom_angle_atom_site_label_2
_geom_angle_atom_site_label_3
_geom_angle
C7 N1 C8 125.2(3)
C7 N1 H1N 118(3)
C8 N1 H1N 116(3)
C14 N2 C13 128.2(3)
C14 N2 H2N 115(3)
C13 N2 H2N 116(3)
C20 N3 C21 126.3(3)
C20 N3 H3N 119(3)
C21 N3 H3N 114(3)
C27 N4 C26 128.0(3)
C27 N4 H4N 118(3)
C26 N4 H4N 113(3)
C15 N5 C19 118.0(3)
C2 C1 C6 119.8(4)
C2 C1 H1 120.1
C6 C1 H1 120.1
C3 C2 C1 120.7(5)
C3 C2 H2 119.6
C1 C2 H2 119.6
C2 C3 C4 119.2(5)
C2 C3 H3 120.4
C4 C3 H3 120.4
C5 C4 C3 120.8(5)
C5 C4 H4 119.6
C3 C4 H4 119.6
C4 C5 C6 119.9(5)
C4 C5 H5 120.1
C6 C5 H5 120.1
C5 C6 C1 119.6(4)
C5 C6 C7 116.6(4)
C1 C6 C7 123.8(4)
O1 C7 N1 122.8(4)
O1 C7 C6 120.5(4)
N1 C7 C6 116.6(4)
C9 C8 C13 118.5(4)
C9 C8 N1 122.0(4)
C13 C8 N1 119.5(4)
C10 C9 C8 121.6(4)
C10 C9 H9 119.2
C8 C9 H9 119.2
C9 C10 C11 120.1(4)
C9 C10 H10 119.9
C11 C10 H10 119.9
C12 C11 C10 119.1(4)
C12 C11 H11 120.5
C10 C11 H11 120.5
C11 C12 C13 121.2(4)
C11 C12 H12 119.4
C13 C12 H12 119.4
C12 C13 C8 119.5(4)
C12 C13 N2 116.4(4)
C8 C13 N2 123.8(4)
O2 C14 N2 125.1(4)
O2 C14 C15 121.0(4)
N2 C14 C15 113.9(3)
N5 C15 C16 122.8(4)
N5 C15 C14 116.6(3)
C16 C15 C14 120.5(4)
C17 C16 C15 118.8(4)
C17 C16 H16 120.6
C15 C16 H16 120.6
C16 C17 C18 119.2(4)
C16 C17 H17 120.4
C18 C17 H17 120.4
C17 C18 C19 118.4(4)
C17 C18 H18 120.8
C19 C18 H18 120.8
N5 C19 C18 122.8(4)
N5 C19 C20 116.8(3)
C18 C19 C20 120.4(4)
O3 C20 N3 125.0(4)
O3 C20 C19 120.2(3)
N3 C20 C19 114.8(3)
C26 C21 C22 119.2(4)
C26 C21 N3 120.3(4)
C22 C21 N3 120.5(4)
C23 C22 C21 120.8(4)
C23 C22 H22 119.6
C21 C22 H22 119.6
C22 C23 C24 119.8(4)
C22 C23 H23 120.1
C24 C23 H23 120.1
C23 C24 C25 120.3(4)
C23 C24 H24 119.9
C25 C24 H24 119.9
C24 C25 C26 120.5(4)
C24 C25 H25 119.8
C26 C25 H25 119.8
C21 C26 C25 119.5(4)
C21 C26 N4 123.6(3)
C25 C26 N4 116.5(3)
O4 C27 N4 122.9(4)
O4 C27 C28 120.8(3)
N4 C27 C28 116.3(3)
C29 C28 C33 119.3(4)
C29 C28 C27 117.5(4)
C33 C28 C27 123.1(4)
C28 C29 C30 120.7(4)
C28 C29 H29 119.7
C30 C29 H29 119.7
C29 C30 C31 119.4(4)
C29 C30 H30 120.3
C31 C30 H30 120.3
C32 C31 C30 120.5(4)
C32 C31 C34 119.3(5)
C30 C31 C34 120.2(4)
C31 C32 C33 120.1(4)
C31 C32 H32 119.9
C33 C32 H32 119.9
C32 C33 C28 120.0(4)
C32 C33 H33 120.0
C28 C33 H33 120.0
N6 C34 C31 179.0(6)
C103 O100 C100 104.4(11)
C101 C100 O100 98.3(8)
C101 C100 H10A 112.1
O100 C100 H10A 112.1
C101 C100 H10B 112.1
O100 C100 H10B 112.1
H10A C100 H10B 109.7
C102 C101 C100 113.5(8)
C102 C101 H11A 108.9
C100 C101 H11A 108.9
C102 C101 H11B 108.9
C100 C101 H11B 108.9
H11A C101 H11B 107.7
C103 C102 C101 98.8(11)
C103 C102 H12A 112.0
C101 C102 H12A 112.0
C103 C102 H12B 112.0
C101 C102 H12B 112.0
H12A C102 H12B 109.7
O100 C103 C102 113.0(14)
O100 C103 H13A 109.0
C102 C103 H13A 109.0
O100 C103 H13B 109.0
C102 C103 H13B 109.0
H13A C103 H13B 107.8

loop_
_geom_bond_atom_site_label_1
_geom_bond_atom_site_label_2
_geom_bond_distance
O1 C7 1.219(5)
O2 C14 1.227(5)
O3 C20 1.235(4)
O4 C27 1.238(5)
N1 C7 1.366(5)
N1 C8 1.407(5)
N1 H1N 0.880(19)
N2 C14 1.342(5)
N2 C13 1.415(5)
N2 H2N 0.901(19)
N3 C20 1.337(5)
N3 C21 1.414(5)
N3 H3N 0.892(19)
N4 C27 1.351(5)
N4 C26 1.430(5)
N4 H4N 0.901(19)
N5 C15 1.334(5)
N5 C19 1.338(5)
N6 C34 1.148(6)
C1 C2 1.385(6)
C1 C6 1.393(6)
C1 H1 0.9500
C2 C3 1.378(7)
C2 H2 0.9500
C3 C4 1.384(7)
C3 H3 0.9500
C4 C5 1.383(7)
C4 H4 0.9500
C5 C6 1.385(6)
C5 H5 0.9500
C6 C7 1.507(6)
C8 C9 1.393(6)
C8 C13 1.402(6)
C9 C10 1.370(6)
C9 H9 0.9500
C10 C11 1.395(6)
C10 H10 0.9500
C11 C12 1.380(6)
C11 H11 0.9500
C12 C13 1.395(6)
C12 H12 0.9500
C14 C15 1.507(6)
C15 C16 1.384(6)
C16 C17 1.372(6)
C16 H16 0.9500
C17 C18 1.382(6)
C17 H17 0.9500
C18 C19 1.386(5)
C18 H18 0.9500
C19 C20 1.498(5)
C21 C26 1.390(5)
C21 C22 1.398(5)
C22 C23 1.376(6)
C22 H22 0.9500
C23 C24 1.379(6)
C23 H23 0.9500
C24 C25 1.379(6)
C24 H24 0.9500
C25 C26 1.393(5)
C25 H25 0.9500
C27 C28 1.508(6)
C28 C29 1.379(6)
C28 C33 1.395(6)
C29 C30 1.384(6)
C29 H29 0.9500
C30 C31 1.387(6)
C30 H30 0.9500
C31 C32 1.370(6)
C31 C34 1.435(7)
C32 C33 1.385(6)
C32 H32 0.9500
C33 H33 0.9500
O100 C103 1.383(16)
O100 C100 1.578(13)
C100 C101 1.499(11)
C100 H10A 0.9900
C100 H10B 0.9900
C101 C102 1.417(12)
C101 H11A 0.9900
C101 H11B 0.9900
C102 C103 1.416(16)
C102 H12A 0.9900
C102 H12B 0.9900
C103 H13A 0.9900
C103 H13B 0.9900

loop_
_geom_hbond_atom_site_label_D
_geom_hbond_atom_site_label_H
_geom_hbond_atom_site_label_A
_geom_hbond_distance_DH
_geom_hbond_distance_HA
_geom_hbond_distance_DA
_geom_hbond_angle_DHA
_geom_hbond_site_symmetry_A
N1 H1N O2 0.880(19) 1.96(3) 2.744(4) 148(4) .
N2 H2N N5 0.901(19) 2.18(4) 2.649(4) 112(3) .
N2 H2N O4 0.901(19) 2.31(3) 3.127(4) 150(4) .
N3 H3N O4 0.892(19) 1.95(3) 2.750(4) 148(4) .
N3 H3N N5 0.892(19) 2.27(4) 2.662(4) 107(3) .
N4 H4N O3 0.901(19) 2.00(3) 2.837(4) 153(4) 3_577

loop_
_geom_torsion_atom_site_label_1
_geom_torsion_atom_site_label_2
_geom_torsion_atom_site_label_3
_geom_torsion_atom_site_label_4
_geom_torsion
C6 C1 C2 C3 1.2(7)
C1 C2 C3 C4 0.3(8)
C2 C3 C4 C5 -1.5(8)
C3 C4 C5 C6 1.2(8)
C4 C5 C6 C1 0.3(7)
C4 C5 C6 C7 179.4(4)
C2 C1 C6 C5 -1.5(7)
C2 C1 C6 C7 179.4(4)
C8 N1 C7 O1 -1.0(6)
C8 N1 C7 C6 179.2(4)
C5 C6 C7 O1 15.0(6)
C1 C6 C7 O1 -165.9(4)
C5 C6 C7 N1 -165.2(4)
C1 C6 C7 N1 13.9(6)
C7 N1 C8 C9 38.6(6)
C7 N1 C8 C13 -140.8(4)
C13 C8 C9 C10 2.6(6)
N1 C8 C9 C10 -176.8(4)
C8 C9 C10 C11 -1.0(7)
C9 C10 C11 C12 -1.0(7)
C10 C11 C12 C13 1.4(7)
C11 C12 C13 C8 0.2(6)
C11 C12 C13 N2 174.4(4)
C9 C8 C13 C12 -2.1(6)
N1 C8 C13 C12 177.3(4)
C9 C8 C13 N2 -175.9(4)
N1 C8 C13 N2 3.5(6)
C14 N2 C13 C12 133.7(4)
C14 N2 C13 C8 -52.4(6)
C13 N2 C14 O2 10.7(7)
C13 N2 C14 C15 -168.8(4)
C19 N5 C15 C16 0.0(6)
C19 N5 C15 C14 179.2(3)
O2 C14 C15 N5 -178.4(4)
N2 C14 C15 N5 1.1(5)
O2 C14 C15 C16 0.8(6)
N2 C14 C15 C16 -179.7(4)
N5 C15 C16 C17 0.2(7)
C14 C15 C16 C17 -178.9(4)
C15 C16 C17 C18 0.2(7)
C16 C17 C18 C19 -0.9(6)
C15 N5 C19 C18 -0.7(6)
C15 N5 C19 C20 178.2(3)
C17 C18 C19 N5 1.2(6)
C17 C18 C19 C20 -177.7(4)
C21 N3 C20 O3 2.5(6)
C21 N3 C20 C19 -175.4(4)
N5 C19 C20 O3 -179.4(3)
C18 C19 C20 O3 -0.5(6)
N5 C19 C20 N3 -1.4(5)
C18 C19 C20 N3 177.5(4)
C20 N3 C21 C26 137.4(4)
C20 N3 C21 C22 -42.3(6)
C26 C21 C22 C23 -2.8(6)
N3 C21 C22 C23 176.9(4)
C21 C22 C23 C24 1.9(6)
C22 C23 C24 C25 0.1(7)
C23 C24 C25 C26 -1.1(7)
C22 C21 C26 C25 1.8(6)
N3 C21 C26 C25 -178.0(4)
C22 C21 C26 N4 174.7(4)
N3 C21 C26 N4 -5.0(6)
C24 C25 C26 C21 0.2(6)
C24 C25 C26 N4 -173.3(4)
C27 N4 C26 C21 50.7(6)
C27 N4 C26 C25 -136.1(4)
C26 N4 C27 O4 -2.1(6)
C26 N4 C27 C28 178.2(3)
O4 C27 C28 C29 14.1(6)
N4 C27 C28 C29 -166.1(4)
O4 C27 C28 C33 -164.2(4)
N4 C27 C28 C33 15.6(5)
C33 C28 C29 C30 1.4(6)
C27 C28 C29 C30 -177.0(4)
C28 C29 C30 C31 -0.5(7)
C29 C30 C31 C32 -0.7(7)
C29 C30 C31 C34 178.7(4)
C30 C31 C32 C33 0.9(7)
C34 C31 C32 C33 -178.5(4)
C31 C32 C33 C28 0.0(7)
C29 C28 C33 C32 -1.1(6)
C27 C28 C33 C32 177.1(4)
C103 O100 C100 C101 -7.7(13)
O100 C100 C101 C102 -14.5(11)
C100 C101 C102 C103 29.9(13)
C100 O100 C103 C102 28.3(17)
C101 C102 C103 O100 -36.1(16)
